data_4071009
loop_
_publ_author_name
'Zhao, Liang'
'Chen, Xu-Dong'
'Mak, Thomas C. W.'

_publ_section_title
;
 Silver(I)&#x2212;Ethynide Supramolecular Synthons in the Assembly of
 \p&#x2212;\p Stacked Infinite Columns&#x22A5;
;
_journal_issue 11
_journal_name_full Organometallics
_journal_page_first 2483
_journal_paper_doi 10.1021/om701201m
_journal_volume 27
_journal_year 2008
_chemical_formula_sum 'C10 H4 Ag7 N5 O18'
_chemical_formula_weight 1237.27
_chemical_name_common '[Ag2(1,3-CC-C6H4-CC)] ?5AgNO3 ?3H2O'
_chemical_name_systematic
; 
 ? 
;
_space_group_IT_number 2
_symmetry_cell_setting triclinic
_symmetry_space_group_name_Hall '-P 1'
_symmetry_space_group_name_H-M 'P -1'
_atom_sites_solution_hydrogens geom
_atom_sites_solution_primary direct
_atom_sites_solution_secondary difmap
_audit_creation_method SHELXL-97
_cell_angle_alpha 87.661(2)
_cell_angle_beta 89.882(2)
_cell_angle_gamma 86.547(2)
_cell_formula_units_Z 2
_cell_length_a 7.2360(7)
_cell_length_b 10.6353(10)
_cell_length_c 15.5849(16)
_cell_measurement_temperature 293(2)
_cell_volume 1196.2(2)
_computing_structure_refinement 'SHELXL-97 (Sheldrick, 1997)'
_computing_structure_solution 'SHELXS-97 (Sheldrick, 1990)'
_diffrn_ambient_temperature 293(2)
_diffrn_measured_fraction_theta_full 0.978
_diffrn_measured_fraction_theta_max 0.978
_diffrn_radiation_monochromator graphite
_diffrn_radiation_source 'fine-focus sealed tube'
_diffrn_radiation_type MoK\a
_diffrn_radiation_wavelength 0.71073
_diffrn_reflns_av_R_equivalents 0.0248
_diffrn_reflns_av_sigmaI/netI 0.0426
_diffrn_reflns_limit_h_max 9
_diffrn_reflns_limit_h_min -9
_diffrn_reflns_limit_k_max 11
_diffrn_reflns_limit_k_min -14
_diffrn_reflns_limit_l_max 20
_diffrn_reflns_limit_l_min -18
_diffrn_reflns_number 8405
_diffrn_reflns_theta_full 28.29
_diffrn_reflns_theta_max 28.29
_diffrn_reflns_theta_min 1.92
_exptl_absorpt_coefficient_mu 5.705
_exptl_absorpt_correction_T_max 1.000000
_exptl_absorpt_correction_T_min 0.629784
_exptl_absorpt_correction_type multi-scan
_exptl_crystal_colour Yellow
_exptl_crystal_density_diffrn 3.435
_exptl_crystal_density_method 'not measured'
_exptl_crystal_description Plate
_exptl_crystal_F_000 1144
_exptl_crystal_size_max 0.42
_exptl_crystal_size_mid 0.29
_exptl_crystal_size_min 0.14
_refine_diff_density_max 0.906
_refine_diff_density_min -1.091
_refine_diff_density_rms 0.142
_refine_ls_extinction_coef 0.0056(2)
_refine_ls_extinction_expression Fc^*^=kFc[1+0.001xFc^2^\l^3^/sin(2\q)]^-1/4^
_refine_ls_extinction_method SHELXL
_refine_ls_goodness_of_fit_ref 1.039
_refine_ls_hydrogen_treatment mixed
_refine_ls_matrix_type full
_refine_ls_number_parameters 389
_refine_ls_number_reflns 5832
_refine_ls_number_restraints 0
_refine_ls_restrained_S_all 1.039
_refine_ls_R_factor_all 0.0433
_refine_ls_R_factor_gt 0.0321
_refine_ls_shift/su_max 0.001
_refine_ls_shift/su_mean 0.000
_refine_ls_structure_factor_coef Fsqd
_refine_ls_weighting_details 'calc w=1/[\s^2^(Fo^2^)+(0.0318P)^2^+1.5262P] where P=(Fo^2^+2Fc^2^)/3'
_refine_ls_weighting_scheme calc
_refine_ls_wR_factor_gt 0.0764
_refine_ls_wR_factor_ref 0.0827
_reflns_number_gt 4708
_reflns_number_total 5832
_reflns_threshold_expression >2sigma(I)
_cod_data_source_file om701201m-file003.cif
_cod_data_source_block Complex_1
_cod_depositor_comments
;
The following automatic conversions were performed:

'_symmetry_cell_setting' value 'Triclinic' changed to 'triclinic'
according to /home/saulius/struct/CIF-dictionaries/cif_core.dic
dictionary named 'cif_core.dic' version 2.4.1 from
2010-06-29.

'_exptl_absorpt_correction_type' value 'Multiscan'
changed to 'multi-scan' according to
/home/saulius/struct/CIF-dictionaries/cif_core.dic dictionary named
'cif_core.dic' version 2.4.1 from 2010-06-29.

Automatic conversion script
Id: cif_fix_values 1715 2011-07-08 13:25:40Z adriana 
;
_cod_original_sg_symbol_H-M P-1
_cod_database_code 4071009

loop_
_symmetry_equiv_pos_as_xyz
'x, y, z'
'-x, -y, -z'

loop_
_atom_site_label
_atom_site_type_symbol
_atom_site_fract_x
_atom_site_fract_y
_atom_site_fract_z
_atom_site_U_iso_or_equiv
_atom_site_adp_type
_atom_site_occupancy
_atom_site_symmetry_multiplicity
_atom_site_calc_flag
_atom_site_refinement_flags
_atom_site_disorder_group
Ag1 Ag 0.6547(3) 0.37136(18) 0.27543(17) 0.0399(3) Uani 0.80 1 d P 1
Ag2 Ag 0.3184(4) 0.3529(3) 0.20122(15) 0.0455(3) Uani 0.80 1 d P 1
Ag3 Ag 0.33904(14) 0.41939(9) 0.39528(6) 0.0578(3) Uani 0.80 1 d P 1
Ag1' Ag 0.6553(14) 0.3684(10) 0.2879(8) 0.065(3) Uani 0.20 1 d P 2
Ag2' Ag 0.2778(16) 0.3659(11) 0.2125(7) 0.072(3) Uani 0.20 1 d P 2
Ag3' Ag 0.2533(5) 0.4055(3) 0.3791(3) 0.0468(8) Uani 0.20 1 d P 2
Ag4 Ag 0.40786(5) -0.09653(4) 0.77032(2) 0.03720(11) Uani 1 1 d . .
Ag5 Ag 0.39092(5) 0.17595(4) 0.82574(3) 0.03852(11) Uani 1 1 d . .
Ag6 Ag 0.02163(6) 0.09862(4) 0.84137(3) 0.04423(12) Uani 1 1 d . .
Ag7 Ag 0.09938(7) 0.30643(4) 0.72047(3) 0.05322(14) Uani 1 1 d . .
C1 C 0.4301(7) 0.2505(4) 0.3127(3) 0.0297(10) Uani 1 1 d . .
C2 C 0.3733(6) 0.1733(4) 0.3643(3) 0.0271(9) Uani 1 1 d . .
C3 C 0.3095(6) 0.0811(4) 0.4267(3) 0.0254(9) Uani 1 1 d . .
C4 C 0.2588(6) -0.0373(4) 0.4008(3) 0.0299(9) Uani 1 1 d . .
H4A H 0.2636 -0.0563 0.3431 0.036 Uiso 1 1 calc R .
C5 C 0.2019(7) -0.1252(4) 0.4614(3) 0.0308(10) Uani 1 1 d . .
H5A H 0.1712 -0.2041 0.4444 0.037 Uiso 1 1 calc R .
C6 C 0.1903(6) -0.0968(4) 0.5474(3) 0.0276(9) Uani 1 1 d . .
H6A H 0.1503 -0.1560 0.5878 0.033 Uiso 1 1 calc R .
C7 C 0.2389(6) 0.0209(4) 0.5731(3) 0.0234(8) Uani 1 1 d . .
C8 C 0.3012(6) 0.1094(4) 0.5127(3) 0.0262(9) Uani 1 1 d . .
H8A H 0.3369 0.1869 0.5302 0.031 Uiso 1 1 calc R .
C9 C 0.2276(6) 0.0572(4) 0.6612(3) 0.0263(9) Uani 1 1 d . .
C10 C 0.2173(7) 0.1003(4) 0.7325(3) 0.0306(10) Uani 1 1 d . .
N1 N 0.2164(6) 0.4887(4) 0.8865(3) 0.0364(9) Uani 1 1 d . .
O1 O 0.1872(8) 0.4778(4) 0.8084(3) 0.0684(14) Uani 1 1 d . .
O2 O 0.3152(6) 0.5728(4) 0.9087(3) 0.0549(11) Uani 1 1 d . .
O3 O 0.1451(6) 0.4192(4) 0.9411(3) 0.0546(11) Uani 1 1 d . .
N2 N 0.7984(6) 0.5091(4) 0.4393(3) 0.0373(9) Uani 1 1 d . .
O4 O 0.6938(6) 0.4407(4) 0.4785(3) 0.0567(11) Uani 1 1 d . .
O5 O 0.8474(7) 0.6063(4) 0.4717(3) 0.0593(11) Uani 1 1 d . .
O6 O 0.8538(6) 0.4852(4) 0.3651(2) 0.0541(11) Uani 1 1 d . .
N3 N -0.3315(6) 0.3356(4) 0.7120(3) 0.0361(9) Uani 1 1 d . .
O7 O -0.4906(6) 0.3748(4) 0.6918(4) 0.0692(14) Uani 1 1 d . .
O8 O -0.1969(5) 0.3967(4) 0.6853(3) 0.0466(9) Uani 1 1 d . .
O9 O -0.3010(6) 0.2377(3) 0.7566(2) 0.0437(9) Uani 1 1 d . .
N4 N -0.3164(6) -0.0580(4) 0.9140(3) 0.0348(9) Uani 1 1 d . .
O10 O -0.4515(5) -0.1274(4) 0.9128(3) 0.0509(10) Uani 1 1 d . .
O11 O -0.2287(6) -0.0462(4) 0.9794(3) 0.0514(10) Uani 1 1 d . .
O12 O -0.2751(6) -0.0029(4) 0.8435(3) 0.0475(9) Uani 1 1 d . .
N5 N 0.9593(5) 0.2191(4) 0.1645(3) 0.0334(9) Uani 1 1 d . .
O13 O 0.8519(5) 0.1468(4) 0.1304(3) 0.0440(9) Uani 1 1 d . .
O14 O 0.9481(5) 0.2374(4) 0.2434(2) 0.0501(10) Uani 1 1 d . .
O15 O 1.0750(5) 0.2718(3) 0.1197(2) 0.0417(8) Uani 1 1 d . .
O1W O -0.0983(5) 0.2192(3) 0.9490(2) 0.0385(8) Uani 1 1 d . .
O2W O 0.5228(5) 0.2568(4) 0.9354(2) 0.0427(9) Uani 1 1 d . .
O3W O 0.2760(5) 0.5088(4) 0.1019(3) 0.0479(10) Uani 1 1 d . .

loop_
_atom_site_aniso_label
_atom_site_aniso_U_11
_atom_site_aniso_U_22
_atom_site_aniso_U_33
_atom_site_aniso_U_23
_atom_site_aniso_U_13
_atom_site_aniso_U_12
Ag1 0.0412(8) 0.0360(6) 0.0443(5) -0.0057(3) 0.0149(5) -0.0152(4)
Ag2 0.0637(7) 0.0397(6) 0.0328(4) 0.0095(3) -0.0185(4) -0.0089(4)
Ag3 0.0924(7) 0.0360(4) 0.0442(5) -0.0050(3) 0.0306(5) 0.0040(5)
Ag1' 0.046(4) 0.076(4) 0.078(6) -0.005(3) -0.015(3) -0.029(3)
Ag2' 0.093(6) 0.045(3) 0.079(6) 0.013(3) -0.058(4) -0.024(4)
Ag3' 0.0604(19) 0.0324(14) 0.0455(17) 0.0042(11) 0.0205(15) 0.0080(14)
Ag4 0.0413(2) 0.0362(2) 0.0337(2) -0.00435(15) 0.00147(16) 0.00257(16)
Ag5 0.0354(2) 0.0398(2) 0.0414(2) -0.00757(17) -0.00898(16) -0.00590(16)
Ag6 0.0446(2) 0.0461(2) 0.0432(2) -0.00661(18) 0.01884(18) -0.01029(18)
Ag7 0.0548(3) 0.0309(2) 0.0726(3) 0.0076(2) -0.0105(2) 0.00269(18)
C1 0.037(2) 0.026(2) 0.026(2) 0.0016(18) 0.0001(19) -0.0011(18)
C2 0.028(2) 0.028(2) 0.025(2) 0.0000(18) 0.0004(17) -0.0029(17)
C3 0.0216(19) 0.027(2) 0.027(2) 0.0040(17) 0.0039(16) -0.0013(16)
C4 0.030(2) 0.036(2) 0.024(2) -0.0029(18) 0.0021(18) -0.0031(19)
C5 0.038(2) 0.024(2) 0.031(2) -0.0005(18) -0.003(2) -0.0057(18)
C6 0.027(2) 0.030(2) 0.026(2) 0.0047(17) 0.0013(17) -0.0059(17)
C7 0.0225(19) 0.031(2) 0.0168(19) 0.0024(16) 0.0012(15) -0.0009(16)
C8 0.028(2) 0.021(2) 0.029(2) 0.0006(17) 0.0009(18) 0.0002(16)
C9 0.025(2) 0.026(2) 0.027(2) 0.0030(17) 0.0022(17) -0.0017(17)
C10 0.034(2) 0.027(2) 0.030(2) 0.0000(18) 0.0019(19) -0.0046(18)
N1 0.038(2) 0.041(2) 0.030(2) 0.0005(18) 0.0057(18) -0.0045(19)
O1 0.116(4) 0.062(3) 0.032(2) -0.008(2) 0.004(2) -0.037(3)
O2 0.061(3) 0.053(2) 0.054(3) -0.004(2) 0.003(2) -0.026(2)
O3 0.054(2) 0.065(3) 0.045(2) 0.021(2) 0.0011(19) -0.025(2)
N2 0.037(2) 0.045(2) 0.029(2) -0.0027(18) -0.0025(18) 0.0036(19)
O4 0.056(3) 0.073(3) 0.041(2) 0.012(2) 0.0159(19) -0.013(2)
O5 0.075(3) 0.041(2) 0.062(3) -0.017(2) -0.002(2) 0.001(2)
O6 0.049(2) 0.088(3) 0.030(2) -0.015(2) 0.0075(17) -0.027(2)
N3 0.037(2) 0.031(2) 0.040(2) 0.0012(18) 0.0083(18) -0.0037(17)
O7 0.034(2) 0.054(3) 0.117(4) 0.024(3) 0.004(2) -0.0022(19)
O8 0.0362(19) 0.045(2) 0.058(2) 0.0171(18) 0.0088(17) -0.0075(16)
O9 0.054(2) 0.0334(19) 0.043(2) 0.0080(16) 0.0054(18) -0.0040(16)
N4 0.034(2) 0.035(2) 0.036(2) -0.0039(18) -0.0017(18) 0.0006(17)
O10 0.035(2) 0.076(3) 0.043(2) 0.007(2) 0.0009(17) -0.0199(19)
O11 0.059(2) 0.051(2) 0.044(2) -0.0075(18) -0.023(2) 0.0015(19)
O12 0.056(2) 0.041(2) 0.045(2) 0.0110(17) -0.0061(19) -0.0145(18)
N5 0.032(2) 0.034(2) 0.034(2) 0.0002(17) 0.0027(17) 0.0006(17)
O13 0.043(2) 0.043(2) 0.048(2) -0.0024(17) -0.0056(17) -0.0150(17)
O14 0.047(2) 0.072(3) 0.031(2) -0.0051(18) 0.0029(17) 0.001(2)
O15 0.0381(19) 0.045(2) 0.043(2) 0.0035(17) 0.0016(16) -0.0140(16)
O1W 0.0369(18) 0.045(2) 0.0337(19) -0.0091(15) -0.0021(15) 0.0013(15)
O2W 0.046(2) 0.051(2) 0.0327(19) -0.0076(16) -0.0039(16) -0.0102(17)
O3W 0.051(2) 0.049(2) 0.043(2) 0.0169(18) -0.0091(18) -0.0139(18)

loop_
_atom_type_symbol
_atom_type_description
_atom_type_scat_dispersion_real
_atom_type_scat_dispersion_imag
_atom_type_scat_source
C C 0.0033 0.0016 'International Tables Vol C Tables 4.2.6.8 and 6.1.1.4'
H H 0.0000 0.0000 'International Tables Vol C Tables 4.2.6.8 and 6.1.1.4'
N N 0.0061 0.0033 'International Tables Vol C Tables 4.2.6.8 and 6.1.1.4'
O O 0.0106 0.0060 'International Tables Vol C Tables 4.2.6.8 and 6.1.1.4'
Ag Ag -0.8971 1.1015 'International Tables Vol C Tables 4.2.6.8 and 6.1.1.4'

loop_
_geom_angle_atom_site_label_1
_geom_angle_atom_site_label_2
_geom_angle_atom_site_label_3
_geom_angle
_geom_angle_site_symmetry_1
_geom_angle_site_symmetry_3
C1 Ag1 O1 157.5(2) . 2_666
C1 Ag1 O6 129.31(19) . .
O1 Ag1 O6 69.46(15) 2_666 .
C1 Ag1 O14 110.30(17) . .
O1 Ag1 O14 81.04(18) 2_666 .
O6 Ag1 O14 84.72(16) . .
C1 Ag1 Ag2 50.43(14) . .
O1 Ag1 Ag2 107.13(17) 2_666 .
O6 Ag1 Ag2 148.98(15) . .
O14 Ag1 Ag2 125.91(13) . .
C1 Ag1 Ag3 50.38(13) . .
O1 Ag1 Ag3 127.58(14) 2_666 .
O6 Ag1 Ag3 90.51(12) . .
O14 Ag1 Ag3 146.93(14) . .
Ag2 Ag1 Ag3 66.68(7) . .
C1 Ag1 Ag4 49.99(12) . 2_656
O1 Ag1 Ag4 126.89(13) 2_666 2_656
O6 Ag1 Ag4 139.31(15) . 2_656
O14 Ag1 Ag4 65.06(10) . 2_656
Ag2 Ag1 Ag4 68.51(8) . 2_656
Ag3 Ag1 Ag4 100.23(7) . 2_656
C1 Ag2 O3W 158.8(2) . .
C1 Ag2 O15 120.8(2) . 1_455
O3W Ag2 O15 80.41(16) . 1_455
C1 Ag2 Ag1 52.07(15) . .
O3W Ag2 Ag1 108.41(16) . .
O15 Ag2 Ag1 160.37(15) 1_455 .
C1 Ag2 Ag3 47.50(13) . .
O3W Ag2 Ag3 119.00(16) . .
O15 Ag2 Ag3 131.16(14) 1_455 .
Ag1 Ag2 Ag3 60.68(7) . .
C1 Ag2 Ag4 46.31(13) . 2_656
O3W Ag2 Ag4 137.12(15) . 2_656
O15 Ag2 Ag4 100.20(13) 1_455 2_656
Ag1 Ag2 Ag4 61.21(7) . 2_656
Ag3 Ag2 Ag4 93.01(7) . 2_656
C1 Ag3 O8 114.95(15) . 2_566
C1 Ag3 O5 122.13(16) . 2_666
O8 Ag3 O5 106.32(14) 2_566 2_666
C1 Ag3 O4 160.57(16) . 2_666
O8 Ag3 O4 84.04(15) 2_566 2_666
O5 Ag3 O4 50.57(13) 2_666 2_666
C1 Ag3 C2 26.92(15) . .
O8 Ag3 C2 133.00(14) 2_566 .
O5 Ag3 C2 95.38(14) 2_666 .
O4 Ag3 C2 138.93(14) 2_666 .
C1 Ag3 Ag1 46.93(13) . .
O8 Ag3 Ag1 96.49(11) 2_566 .
O5 Ag3 Ag1 156.92(12) 2_666 .
O4 Ag3 Ag1 130.87(11) 2_666 .
C2 Ag3 Ag1 70.66(11) . .
C1 Ag3 Ag2 43.11(12) . .
O8 Ag3 Ag2 71.89(12) 2_566 .
O5 Ag3 Ag2 138.37(12) 2_666 .
O4 Ag3 Ag2 155.83(12) 2_666 .
C2 Ag3 Ag2 64.48(11) . .
Ag1 Ag3 Ag2 52.64(8) . .
C1 Ag1' O6 138.2(6) . .
C1 Ag1' O1 149.9(6) . 2_666
O6 Ag1' O1 68.9(3) . 2_666
C1 Ag1' O14 111.0(4) . .
O6 Ag1' O14 86.0(4) . .
O1 Ag1' O14 78.1(3) 2_666 .
C1 Ag1' Ag2' 47.6(3) . .
O6 Ag1' Ag2' 144.7(5) . .
O1 Ag1' Ag2' 103.5(5) 2_666 .
O14 Ag1' Ag2' 127.3(5) . .
C1 Ag1' Ag4 49.5(2) . 2_656
O6 Ag1' Ag4 143.2(5) . 2_656
O1 Ag1' Ag4 120.9(4) 2_666 2_656
O14 Ag1' Ag4 64.3(2) . 2_656
Ag2' Ag1' Ag4 71.1(3) . 2_656
C1 Ag1' Ag3' 45.1(2) . .
O6 Ag1' Ag3' 106.0(4) . .
O1 Ag1' Ag3' 127.9(4) 2_666 .
O14 Ag1' Ag3' 153.7(4) . .
Ag2' Ag1' Ag3' 50.2(3) . .
Ag4 Ag1' Ag3' 94.4(3) 2_656 .
C1 Ag2' O3W 150.0(6) . .
C1 Ag2' O15 120.1(6) . 1_455
O3W Ag2' O15 80.9(4) . 1_455
C1 Ag2' Ag3' 55.7(3) . .
O3W Ag2' Ag3' 128.5(5) . .
O15 Ag2' Ag3' 130.8(5) 1_455 .
C1 Ag2' Ag1' 45.9(3) . .
O3W Ag2' Ag1' 104.8(5) . .
O15 Ag2' Ag1' 148.2(5) 1_455 .
Ag3' Ag2' Ag1' 70.1(4) . .
C1 Ag3' O8 121.5(2) . 2_566
C1 Ag3' O5 124.9(2) . 2_666
O8 Ag3' O5 112.9(2) 2_566 2_666
C1 Ag3' C2 27.98(16) . .
O8 Ag3' C2 148.1(2) 2_566 .
O5 Ag3' C2 98.96(19) 2_666 .
C1 Ag3' Ag2' 52.2(3) . .
O8 Ag3' Ag2' 76.1(3) 2_566 .
O5 Ag3' Ag2' 161.3(3) 2_666 .
C2 Ag3' Ag2' 73.0(3) . .
C1 Ag3' Ag1' 41.2(2) . .
O8 Ag3' Ag1' 92.5(3) 2_566 .
O5 Ag3' Ag1' 133.0(3) 2_666 .
C2 Ag3' Ag1' 65.2(2) . .
Ag2' Ag3' Ag1' 59.7(3) . .
C1 Ag4 O10 103.86(15) 2_656 1_655
C1 Ag4 C10 133.39(15) 2_656 .
O10 Ag4 C10 120.12(15) 1_655 .
C1 Ag4 O13 123.09(14) 2_656 2_656
O10 Ag4 O13 74.58(12) 1_655 2_656
C10 Ag4 O13 85.28(14) . 2_656
C1 Ag4 C9 106.24(15) 2_656 .
O10 Ag4 C9 147.10(15) 1_655 .
C10 Ag4 C9 27.58(14) . .
O13 Ag4 C9 99.30(13) 2_656 .
C1 Ag4 Ag5 145.62(12) 2_656 .
O10 Ag4 Ag5 80.17(11) 1_655 .
C10 Ag4 Ag5 43.89(11) . .
O13 Ag4 Ag5 91.10(9) 2_656 .
C9 Ag4 Ag5 67.50(10) . .
C1 Ag4 Ag1 44.95(12) 2_656 2_656
O10 Ag4 Ag1 101.53(12) 1_655 2_656
C10 Ag4 Ag1 129.30(12) . 2_656
O13 Ag4 Ag1 78.91(9) 2_656 2_656
C9 Ag4 Ag1 109.04(11) . 2_656
Ag5 Ag4 Ag1 168.90(4) . 2_656
C1 Ag4 Ag1' 43.2(2) 2_656 2_656
O10 Ag4 Ag1' 104.8(3) 1_655 2_656
C10 Ag4 Ag1' 127.3(2) . 2_656
O13 Ag4 Ag1' 81.3(2) 2_656 2_656
C9 Ag4 Ag1' 106.1(3) . 2_656
Ag5 Ag4 Ag1' 169.30(19) . 2_656
Ag1 Ag4 Ag1' 3.6(3) 2_656 2_656
C1 Ag4 Ag2 40.68(11) 2_656 2_656
O10 Ag4 Ag2 64.63(12) 1_655 2_656
C10 Ag4 Ag2 173.51(12) . 2_656
O13 Ag4 Ag2 100.60(10) 2_656 2_656
C9 Ag4 Ag2 146.88(11) . 2_656
Ag5 Ag4 Ag2 137.80(6) . 2_656
Ag1 Ag4 Ag2 50.28(7) 2_656 2_656
Ag1' Ag4 Ag2 51.8(2) 2_656 2_656
C10 Ag5 O2W 169.54(17) . .
C10 Ag5 O9 110.48(16) . 1_655
O2W Ag5 O9 79.61(14) . 1_655
C10 Ag5 Ag6 50.10(13) . .
O2W Ag5 Ag6 119.63(10) . .
O9 Ag5 Ag6 160.23(9) 1_655 .
C10 Ag5 Ag7 51.37(12) . .
O2W Ag5 Ag7 124.49(10) . .
O9 Ag5 Ag7 105.60(8) 1_655 .
Ag6 Ag5 Ag7 60.876(17) . .
C10 Ag5 Ag4 53.84(12) . .
O2W Ag5 Ag4 129.41(10) . .
O9 Ag5 Ag4 97.17(8) 1_655 .
Ag6 Ag5 Ag4 74.599(15) . .
Ag7 Ag5 Ag4 105.176(16) . .
C10 Ag6 O1W 142.71(15) . .
C10 Ag6 O12 125.16(16) . .
O1W Ag6 O12 86.48(14) . .
C10 Ag6 Ag5 47.91(12) . .
O1W Ag6 Ag5 102.89(9) . .
O12 Ag6 Ag5 169.79(10) . .
C10 Ag6 Ag7 51.04(12) . .
O1W Ag6 Ag7 97.11(10) . .
O12 Ag6 Ag7 122.67(9) . .
Ag5 Ag6 Ag7 60.795(15) . .
C10 Ag7 O8 132.32(16) . .
C10 Ag7 O1 125.87(17) . .
O8 Ag7 O1 95.56(17) . .
C10 Ag7 O6 140.96(16) . 2_666
O8 Ag7 O6 73.05(13) . 2_666
O1 Ag7 O6 65.84(13) . 2_666
C10 Ag7 Ag5 46.39(12) . .
O8 Ag7 Ag5 157.85(10) . .
O1 Ag7 Ag5 79.59(13) . .
O6 Ag7 Ag5 122.72(9) 2_666 .
C10 Ag7 Ag6 48.16(12) . .
O8 Ag7 Ag6 103.27(9) . .
O1 Ag7 Ag6 105.72(10) . .
O6 Ag7 Ag6 169.91(9) 2_666 .
Ag5 Ag7 Ag6 58.329(15) . .
C2 C1 Ag1' 142.6(5) . .
C2 C1 Ag2 135.3(4) . .
Ag1' C1 Ag2 81.8(4) . .
C2 C1 Ag1 147.1(4) . .
Ag1' C1 Ag1 5.0(4) . .
Ag2 C1 Ag1 77.50(19) . .
C2 C1 Ag2' 129.4(5) . .
Ag1' C1 Ag2' 86.6(5) . .
Ag2 C1 Ag2' 9.5(3) . .
Ag1 C1 Ag2' 82.7(4) . .
C2 C1 Ag3' 89.2(3) . .
Ag1' C1 Ag3' 93.7(3) . .
Ag2 C1 Ag3' 80.67(19) . .
Ag1 C1 Ag3' 95.4(2) . .
Ag2' C1 Ag3' 72.0(3) . .
C2 C1 Ag3 93.4(3) . .
Ag1' C1 Ag3 80.1(3) . .
Ag2 C1 Ag3 89.39(17) . .
Ag1 C1 Ag3 82.69(16) . .
Ag2' C1 Ag3 82.1(3) . .
Ag3' C1 Ag3 17.35(8) . .
C2 C1 Ag4 94.0(3) . 2_656
Ag1' C1 Ag4 87.3(3) . 2_656
Ag2 C1 Ag4 93.02(18) . 2_656
Ag1 C1 Ag4 85.07(17) . 2_656
Ag2' C1 Ag4 101.5(3) . 2_656
Ag3' C1 Ag4 173.4(2) . 2_656
Ag3 C1 Ag4 166.7(2) . 2_656
C1 C2 C3 178.8(5) . .
C1 C2 Ag3' 62.9(3) . .
C3 C2 Ag3' 117.5(3) . .
C1 C2 Ag3 59.7(3) . .
C3 C2 Ag3 120.4(3) . .
Ag3' C2 Ag3 15.08(7) . .
C8 C3 C4 119.9(4) . .
C8 C3 C2 119.5(4) . .
C4 C3 C2 120.6(4) . .
C5 C4 C3 119.8(4) . .
C4 C5 C6 120.6(4) . .
C5 C6 C7 119.7(4) . .
C6 C7 C8 120.3(4) . .
C6 C7 C9 122.6(4) . .
C8 C7 C9 117.2(4) . .
C3 C8 C7 119.7(4) . .
C10 C9 C7 173.5(5) . .
C10 C9 Ag4 70.8(3) . .
C7 C9 Ag4 114.8(3) . .
C9 C10 Ag5 139.7(4) . .
C9 C10 Ag6 137.1(4) . .
Ag5 C10 Ag6 81.99(16) . .
C9 C10 Ag7 109.1(3) . .
Ag5 C10 Ag7 82.25(16) . .
Ag6 C10 Ag7 80.80(15) . .
C9 C10 Ag4 81.6(3) . .
Ag5 C10 Ag4 82.28(15) . .
Ag6 C10 Ag4 99.22(17) . .
Ag7 C10 Ag4 164.4(2) . .
O3 N1 O2 120.3(5) . .
O3 N1 O1 121.1(5) . .
O2 N1 O1 118.6(4) . .
N1 O1 Ag1 111.0(3) . 2_666
N1 O1 Ag7 134.7(4) . .
Ag1 O1 Ag7 110.66(17) 2_666 .
N1 O1 Ag1' 114.5(4) . 2_666
Ag1 O1 Ag1' 3.5(3) 2_666 2_666
Ag7 O1 Ag1' 107.4(3) . 2_666
O4 N2 O5 120.2(5) . .
O4 N2 O6 121.3(5) . .
O5 N2 O6 118.4(5) . .
N2 O4 Ag3 94.0(3) . 2_666
N2 O5 Ag3' 106.0(4) . 2_666
N2 O5 Ag3 95.2(3) . 2_666
Ag3' O5 Ag3 16.23(8) 2_666 2_666
N2 O6 Ag1' 114.3(4) . .
N2 O6 Ag1 117.8(3) . .
Ag1' O6 Ag1 4.1(3) . .
N2 O6 Ag7 109.3(3) . 2_666
Ag1' O6 Ag7 108.4(3) . 2_666
Ag1 O6 Ag7 104.70(16) . 2_666
O9 N3 O7 121.7(4) . .
O9 N3 O8 119.4(4) . .
O7 N3 O8 118.9(4) . .
N3 O8 Ag3' 119.4(3) . 2_566
N3 O8 Ag7 115.8(3) . .
Ag3' O8 Ag7 124.41(18) 2_566 .
N3 O8 Ag3 104.9(3) . 2_566
Ag3' O8 Ag3 16.45(8) 2_566 2_566
Ag7 O8 Ag3 139.24(16) . 2_566
N3 O9 Ag5 108.3(3) . 1_455
O11 N4 O10 121.4(5) . .
O11 N4 O12 121.9(4) . .
O10 N4 O12 116.7(4) . .
N4 O10 Ag4 106.8(3) . 1_455
N4 O12 Ag6 115.7(3) . .
O15 N5 O14 120.5(4) . .
O15 N5 O13 119.5(4) . .
O14 N5 O13 120.0(4) . .
N5 O13 Ag4 111.0(3) . 2_656
N5 O14 Ag1 110.2(3) . .
N5 O14 Ag1' 114.4(4) . .
Ag1 O14 Ag1' 4.3(3) . .
N5 O15 Ag2' 107.7(4) . 1_655
N5 O15 Ag2 113.5(3) . 1_655
Ag2' O15 Ag2 8.8(3) 1_655 1_655
Ag2 O3W Ag2' 9.3(3) . .

loop_
_geom_bond_atom_site_label_1
_geom_bond_atom_site_label_2
_geom_bond_distance
_geom_bond_site_symmetry_2
Ag1 C1 2.195(5) .
Ag1 O1 2.373(5) 2_666
Ag1 O6 2.418(4) .
Ag1 O14 2.545(4) .
Ag1 Ag2 2.718(4) .
Ag1 Ag3 2.981(2) .
Ag1 Ag4 3.096(2) 2_656
Ag2 C1 2.146(5) .
Ag2 O3W 2.230(4) .
Ag2 O15 2.396(5) 1_455
Ag2 Ag3 3.140(3) .
Ag2 Ag4 3.288(3) 2_656
Ag3 C1 2.315(5) .
Ag3 O8 2.454(4) 2_566
Ag3 O5 2.486(5) 2_666
Ag3 O4 2.517(5) 2_666
Ag3 C2 2.678(5) .
Ag1' C1 2.141(11) .
Ag1' O6 2.323(12) .
Ag1' O1 2.498(12) 2_666
Ag1' O14 2.575(11) .
Ag1' Ag2' 2.978(16) .
Ag1' Ag4 3.126(10) 2_656
Ag1' Ag3' 3.244(11) .
Ag2' C1 2.202(13) .
Ag2' O3W 2.251(12) .
Ag2' O15 2.356(12) 1_455
Ag2' Ag3' 2.651(11) .
Ag3' C1 2.303(6) .
Ag3' O8 2.307(5) 2_566
Ag3' O5 2.437(6) 2_666
Ag3' C2 2.588(6) .
Ag4 C1 2.380(5) 2_656
Ag4 O10 2.446(4) 1_655
Ag4 C10 2.487(5) .
Ag4 O13 2.501(4) 2_656
Ag4 C9 2.606(4) .
Ag4 Ag5 3.0529(6) .
Ag4 Ag1 3.096(2) 2_656
Ag4 Ag1' 3.126(10) 2_656
Ag4 Ag2 3.288(3) 2_656
Ag5 C10 2.136(5) .
Ag5 O2W 2.190(3) .
Ag5 O9 2.583(4) 1_655
Ag5 Ag6 2.8499(6) .
Ag5 Ag7 2.9229(6) .
Ag6 C10 2.208(5) .
Ag6 O1W 2.291(3) .
Ag6 O12 2.460(4) .
Ag6 Ag7 2.9252(7) .
Ag7 C10 2.304(5) .
Ag7 O8 2.352(4) .
Ag7 O1 2.439(4) .
Ag7 O6 2.579(5) 2_666
C1 C2 1.214(6) .
C1 Ag4 2.380(5) 2_656
C2 C3 1.447(6) .
C3 C8 1.387(6) .
C3 C4 1.407(6) .
C4 C5 1.382(7) .
C5 C6 1.387(6) .
C6 C7 1.395(6) .
C7 C8 1.396(6) .
C7 C9 1.443(6) .
C9 C10 1.220(6) .
N1 O3 1.237(6) .
N1 O2 1.239(6) .
N1 O1 1.247(6) .
O1 Ag1 2.373(5) 2_666
O1 Ag1' 2.498(12) 2_666
N2 O4 1.226(6) .
N2 O5 1.239(6) .
N2 O6 1.255(5) .
O4 Ag3 2.517(5) 2_666
O5 Ag3' 2.437(6) 2_666
O5 Ag3 2.486(5) 2_666
O6 Ag7 2.579(5) 2_666
N3 O9 1.237(5) .
N3 O7 1.238(6) .
N3 O8 1.263(5) .
O8 Ag3' 2.307(5) 2_566
O8 Ag3 2.454(4) 2_566
O9 Ag5 2.583(4) 1_455
N4 O11 1.217(5) .
N4 O10 1.261(6) .
N4 O12 1.267(6) .
O10 Ag4 2.446(4) 1_455
N5 O15 1.234(5) .
N5 O14 1.254(5) .
N5 O13 1.258(5) .
O13 Ag4 2.501(4) 2_656
O15 Ag2' 2.356(12) 1_655
O15 Ag2 2.396(5) 1_655
